data_7106776
loop_
_publ_author_name
'Rupam Sarma'
'Dipak Prajapati'

_publ_section_title
;
 Indium catalyzed tandem hydroamination/hydroalkylation of terminal
 alkynes
;
_journal_name_full Chem.Commun.
_journal_page_first 9525
_journal_paper_doi 10.1039/c1cc13486h
_journal_volume 47
_journal_year 2011
_chemical_formula_moiety 'C22 H18 Br N '
_chemical_formula_sum 'C22 H18 Br N'
_chemical_formula_weight 376.29
_space_group_IT_number 2
_symmetry_cell_setting triclinic
_symmetry_Int_Tables_number 2
_symmetry_space_group_name_Hall '-P 1'
_symmetry_space_group_name_H-M 'P -1'
_cell_angle_alpha 102.196(9)
_cell_angle_beta 118.201(5)
_cell_angle_gamma 105.442(3)
_cell_formula_units_Z 2
_cell_length_a 10.296(9)
_cell_length_b 10.399(9)
_cell_length_c 10.734(9)
_cell_measurement_reflns_used 2161
_cell_measurement_temperature 293.1
_cell_measurement_theta_max 29.6
_cell_measurement_theta_min 2.3
_cell_volume 896.1(13)
_computing_cell_refinement CrystalClear
_computing_data_collection CrystalClear
_computing_data_reduction CrystalStructure
_computing_publication_material 'CrystalStructure 3.8'
_computing_structure_refinement CRYSTALS
_computing_structure_solution SIR92
_diffrn_detector_area_resol_mean 14.63
_diffrn_measured_fraction_theta_full 0.831
_diffrn_measured_fraction_theta_max 0.831
_diffrn_measurement_device_type 'Rigaku Saturn'
_diffrn_measurement_method \w
_diffrn_radiation_type 'Mo K\a'
_diffrn_radiation_wavelength 0.71075
_diffrn_reflns_av_R_equivalents 0.028
_diffrn_reflns_limit_h_max 13
_diffrn_reflns_limit_h_min -12
_diffrn_reflns_limit_k_max 14
_diffrn_reflns_limit_k_min -13
_diffrn_reflns_limit_l_max 14
_diffrn_reflns_limit_l_min -14
_diffrn_reflns_number 7210
_diffrn_reflns_theta_full 29.61
_diffrn_reflns_theta_max 29.61
_exptl_absorpt_coefficient_mu 4.604
_exptl_absorpt_correction_T_max 0.398
_exptl_absorpt_correction_T_min 0.316
_exptl_absorpt_correction_type multi-scan
_exptl_absorpt_process_details 'Jacobson, R. (1998) Private communication'
_exptl_crystal_colour colorless
_exptl_crystal_density_diffrn 2.789
_exptl_crystal_density_method 'not measured'
_exptl_crystal_description prism
_exptl_crystal_F_000 768.00
_exptl_crystal_size_max 0.20
_exptl_crystal_size_mid 0.20
_exptl_crystal_size_min 0.20
_refine_diff_density_max 0.85
_refine_diff_density_min -0.89
_refine_ls_extinction_coef 15(2)
_refine_ls_extinction_method 'Larson (1970) Crystallographic Computing eq. 22'
_refine_ls_goodness_of_fit_ref 6.391
_refine_ls_hydrogen_treatment refall
_refine_ls_number_parameters 281
_refine_ls_number_reflns 6744
_refine_ls_R_factor_gt 0.0442
_refine_ls_shift/su_max 0.1000
_refine_ls_structure_factor_coef F
_refine_ls_weighting_details 'w = 1.0'
_refine_ls_weighting_scheme unit
_refine_ls_wR_factor_ref 0.0428
_reflns_number_gt 6727
_reflns_number_total 4199
_reflns_threshold_expression F^2^>2.0\s(F^2^)
_cod_data_source_file c1cc13486h.txt
_cod_data_source_block '__Rupam1'
_cod_depositor_comments
;

2017-12-01
Z value changed to be consistent with given formula
                 miguel
;
_cod_original_formula_units_Z 4
_cod_original_cell_volume 896.1(14)
_cod_original_formula_sum 'C22 H18 Br N '
_cod_database_code 7106776

loop_
_symmetry_equiv_pos_site_id
_symmetry_equiv_pos_as_xyz
1 +X,+Y,+Z
2 -X,-Y,-Z

loop_
_atom_site_label
_atom_site_type_symbol
_atom_site_fract_x
_atom_site_fract_y
_atom_site_fract_z
_atom_site_U_iso_or_equiv
_atom_site_adp_type
_atom_site_occupancy
_atom_site_symmetry_multiplicity
_atom_site_calc_flag
_atom_site_refinement_flags
_atom_site_disorder_assembly
_atom_site_disorder_group
Br(1) Br 0.48893(3) 0.33282(3) 0.19511(3) 0.05549(9) Uani 1.00 1 d . . .
N(2) N 0.1354(2) 0.2445(2) 0.5117(2) 0.0452(5) Uani 1.00 1 d . . .
C(1) C 0.3700(2) 0.3025(2) 0.2863(2) 0.0437(6) Uani 1.00 1 d . . .
C(4) C -0.2829(2) 0.2181(2) 0.0613(2) 0.0392(6) Uani 1.00 1 d . . .
C(5) C -0.1778(2) 0.1830(2) 0.1876(2) 0.0388(6) Uani 1.00 1 d . . .
C(6) C 0.0005(2) 0.2521(2) 0.4742(2) 0.0390(6) Uani 1.00 1 d . . .
C(7) C -0.1088(2) 0.2694(2) 0.3338(2) 0.0402(6) Uani 1.00 1 d . . .
C(8) C -0.0509(2) 0.2437(2) 0.5820(2) 0.0387(6) Uani 1.00 1 d . . .
C(9) C 0.3159(3) 0.4053(3) 0.3202(3) 0.0497(7) Uani 1.00 1 d . . .
C(10) C 0.2335(3) 0.3851(2) 0.3917(2) 0.0474(7) Uani 1.00 1 d . . .
C(11) C 0.3443(3) 0.1833(3) 0.3209(3) 0.0478(7) Uani 1.00 1 d . . .
C(12) C 0.2064(2) 0.2657(2) 0.4284(2) 0.0421(6) Uani 1.00 1 d . . .
C(13) C 0.2649(3) 0.1654(3) 0.3948(3) 0.0472(7) Uani 1.00 1 d . . .
C(14) C -0.1520(3) 0.0483(2) 0.1468(3) 0.0571(8) Uani 1.00 1 d . . .
C(15) C -0.4216(3) 0.1092(2) -0.0782(2) 0.0467(7) Uani 1.00 1 d . . .
C(16) C -0.3518(3) 0.3954(3) -0.0370(3) 0.0581(9) Uani 1.00 1 d . . .
C(17) C -0.2498(3) 0.3613(2) 0.0772(2) 0.0472(7) Uani 1.00 1 d . . .
C(18) C -0.2016(3) 0.2371(3) 0.5446(3) 0.0511(8) Uani 1.00 1 d . . .
C(19) C 0.0531(3) 0.2443(2) 0.7239(2) 0.0479(7) Uani 1.00 1 d . . .
C(20) C -0.5230(3) 0.1448(3) -0.1921(3) 0.0565(8) Uani 1.00 1 d . . .
C(21) C -0.4896(3) 0.2863(3) -0.1718(3) 0.0585(9) Uani 1.00 1 d . . .
C(22) C 0.0081(3) 0.2400(3) 0.8258(3) 0.0564(8) Uani 1.00 1 d . . .
C(23) C -0.2458(3) 0.2327(3) 0.6477(3) 0.0622(10) Uani 1.00 1 d . . .
C(24) C -0.1417(3) 0.2352(3) 0.7871(3) 0.0616(9) Uani 1.00 1 d . . .
H(1) H -0.2333 -0.0319 0.1356 0.067 Uiso 1.00 1 c R . .
H(2) H -0.0475 0.0622 0.2260 0.066 Uiso 1.00 1 c R . .
H(3) H -0.1593 0.0297 0.0526 0.066 Uiso 1.00 1 c R . .
H(4) H -0.169(2) 0.235(2) 0.858(2) 0.061(7) Uiso 1.00 1 c . . .
H(5) H -0.337(3) 0.235(3) 0.624(3) 0.075(9) Uiso 1.00 1 c . . .
H(6) H -0.269(2) 0.238(2) 0.456(2) 0.060(8) Uiso 1.00 1 c . . .
H(7) H 0.078(3) 0.238(2) 0.916(3) 0.066(8) Uiso 1.00 1 c . . .
H(8) H 0.157(3) 0.247(2) 0.751(2) 0.070(8) Uiso 1.00 1 c . . .
H(9) H -0.617(3) 0.069(2) -0.281(3) 0.067(8) Uiso 1.00 1 c . . .
H(10) H -0.560(2) 0.309(2) -0.241(2) 0.057(8) Uiso 1.00 1 c . . .
H(11) H -0.322(3) 0.491(3) -0.017(3) 0.070(9) Uiso 1.00 1 c . . .
H(12) H -0.441(2) 0.018(2) -0.091(2) 0.054(7) Uiso 1.00 1 c . . .
H(13) H -0.154(2) 0.434(2) 0.166(2) 0.061(8) Uiso 1.00 1 c . . .
H(14) H 0.245(2) 0.083(2) 0.416(2) 0.052(7) Uiso 1.00 1 c . . .
H(15) H 0.194(2) 0.456(2) 0.414(2) 0.050(6) Uiso 1.00 1 c . . .
H(16) H 0.329(2) 0.486(2) 0.294(2) 0.062(8) Uiso 1.00 1 c . . .
H(17) H 0.378(2) 0.113(2) 0.297(2) 0.057(7) Uiso 1.00 1 c . . .
H(18) H -0.131(2) 0.346(2) 0.354(2) 0.041(6) Uiso 1.00 1 c . . .

loop_
_atom_site_aniso_label
_atom_site_aniso_U_11
_atom_site_aniso_U_22
_atom_site_aniso_U_33
_atom_site_aniso_U_12
_atom_site_aniso_U_13
_atom_site_aniso_U_23
Br(1) 0.05736(18) 0.07000(19) 0.05844(19) 0.02957(13) 0.04257(15) 0.03006(14)
N(2) 0.0429(10) 0.0643(13) 0.0372(10) 0.0258(9) 0.0250(9) 0.0248(9)
C(1) 0.0357(11) 0.0571(14) 0.0372(12) 0.0177(10) 0.0211(10) 0.0177(11)
C(4) 0.0366(11) 0.0505(13) 0.0351(12) 0.0170(9) 0.0234(10) 0.0188(10)
C(5) 0.0357(11) 0.0468(12) 0.0375(12) 0.0167(9) 0.0226(10) 0.0189(10)
C(6) 0.0411(12) 0.0464(12) 0.0331(11) 0.0205(10) 0.0212(10) 0.0182(10)
C(7) 0.0429(12) 0.0520(14) 0.0404(13) 0.0271(11) 0.0271(11) 0.0249(11)
C(8) 0.0411(12) 0.0444(12) 0.0359(12) 0.0202(9) 0.0229(10) 0.0193(10)
C(9) 0.0512(14) 0.0518(15) 0.0550(16) 0.0222(12) 0.0345(13) 0.0244(13)
C(10) 0.0466(14) 0.0545(15) 0.0478(14) 0.0239(11) 0.0303(12) 0.0193(12)
C(11) 0.0498(14) 0.0546(15) 0.0500(15) 0.0290(12) 0.0310(13) 0.0233(12)
C(12) 0.0346(11) 0.0589(15) 0.0323(12) 0.0205(10) 0.0179(10) 0.0186(10)
C(13) 0.0477(14) 0.0554(15) 0.0496(15) 0.0263(11) 0.0300(12) 0.0277(12)
C(14) 0.0567(16) 0.0521(15) 0.0540(16) 0.0250(12) 0.0256(14) 0.0176(13)
C(15) 0.0441(13) 0.0528(15) 0.0420(14) 0.0155(11) 0.0254(12) 0.0202(12)
C(16) 0.0640(17) 0.0644(19) 0.0510(17) 0.0301(15) 0.0301(15) 0.0333(15)
C(17) 0.0456(14) 0.0521(15) 0.0397(14) 0.0181(11) 0.0211(12) 0.0217(12)
C(18) 0.0520(15) 0.0718(18) 0.0486(16) 0.0340(13) 0.0332(14) 0.0341(14)
C(19) 0.0495(14) 0.0594(15) 0.0437(14) 0.0256(12) 0.0283(12) 0.0272(12)
C(20) 0.0424(14) 0.0727(19) 0.0399(15) 0.0148(13) 0.0187(12) 0.0210(14)
C(21) 0.0512(16) 0.086(2) 0.0450(16) 0.0329(15) 0.0244(14) 0.0388(16)
C(22) 0.0656(18) 0.0711(18) 0.0399(15) 0.0280(14) 0.0317(14) 0.0303(14)
C(23) 0.0601(18) 0.089(2) 0.070(2) 0.0427(16) 0.0488(17) 0.0418(17)
C(24) 0.078(2) 0.078(2) 0.0603(18) 0.0377(16) 0.0548(17) 0.0359(15)

loop_
_atom_type_symbol
_atom_type_description
_atom_type_scat_dispersion_real
_atom_type_scat_dispersion_imag
_atom_type_scat_source
C C 0.003 0.002
;
International Tables for Crystallography
(1992, Vol. C, Tables 4.2.6.8 and 6.1.1.4)
;
H H 0.000 0.000
;
International Tables for Crystallography
(1992, Vol. C, Table 6.1.1.4)
;
N N 0.006 0.003
;
International Tables for Crystallography
(1992, Vol. C, Tables 4.2.6.8 and 6.1.1.4)
;
Br Br -0.290 2.459
;
International Tables for Crystallography
(1992, Vol. C, Tables 4.2.6.8 and 6.1.1.4)
;

loop_
_geom_angle_atom_site_label_1
_geom_angle_atom_site_label_2
_geom_angle_atom_site_label_3
_geom_angle
_geom_angle_publ_flag
_geom_angle_site_symmetry_1
_geom_angle_site_symmetry_2
_geom_angle_site_symmetry_3
C(6) N(2) C(12) 123.0(2) yes . . .
Br(1) C(1) C(9) 118.9(2) yes . . .
Br(1) C(1) C(11) 119.4(2) yes . . .
C(9) C(1) C(11) 121.7(3) yes . . .
C(5) C(4) C(15) 121.7(2) yes . . .
C(5) C(4) C(17) 121.06(16) yes . . .
C(15) C(4) C(17) 117.3(2) yes . . .
C(4) C(5) C(7) 120.0(2) yes . . .
C(4) C(5) C(14) 118.3(2) yes . . .
C(7) C(5) C(14) 121.7(2) yes . . .
N(2) C(6) C(7) 125.9(2) yes . . .
N(2) C(6) C(8) 117.2(2) yes . . .
C(7) C(6) C(8) 116.9(2) yes . . .
C(5) C(7) C(6) 127.4(2) yes . . .
C(6) C(8) C(18) 121.4(2) yes . . .
C(6) C(8) C(19) 120.3(2) yes . . .
C(18) C(8) C(19) 118.3(3) yes . . .
C(1) C(9) C(10) 118.7(3) yes . . .
C(9) C(10) C(12) 120.7(3) yes . . .
C(1) C(11) C(13) 119.3(3) yes . . .
N(2) C(12) C(10) 123.5(2) yes . . .
N(2) C(12) C(13) 117.1(2) yes . . .
C(10) C(12) C(13) 119.1(3) yes . . .
C(11) C(13) C(12) 120.5(3) yes . . .
C(4) C(15) C(20) 120.7(2) yes . . .
C(17) C(16) C(21) 120.1(3) yes . . .
C(4) C(17) C(16) 121.48(19) yes . . .
C(8) C(18) C(23) 120.6(2) yes . . .
C(8) C(19) C(22) 120.7(3) yes . . .
C(15) C(20) C(21) 120.8(2) yes . . .
C(16) C(21) C(20) 119.7(3) yes . . .
C(19) C(22) C(24) 120.1(2) yes . . .
C(18) C(23) C(24) 120.4(3) yes . . .
C(22) C(24) C(23) 119.9(4) yes . . .
C(5) C(7) H(18) 119.6(14) no . . .
C(6) C(7) H(18) 113.0(14) no . . .
C(1) C(9) H(16) 122(2) no . . .
C(10) C(9) H(16) 119(2) no . . .
C(9) C(10) H(15) 118.8(18) no . . .
C(12) C(10) H(15) 120.5(18) no . . .
C(1) C(11) H(17) 122(2) no . . .
C(13) C(11) H(17) 118(2) no . . .
C(11) C(13) H(14) 119(2) no . . .
C(12) C(13) H(14) 120(2) no . . .
C(5) C(14) H(1) 109.4 no . . .
C(5) C(14) H(2) 109.7 no . . .
C(5) C(14) H(3) 109.3 no . . .
H(1) C(14) H(2) 109.5 no . . .
H(1) C(14) H(3) 109.5 no . . .
H(2) C(14) H(3) 109.5 no . . .
C(4) C(15) H(12) 117.9(14) no . . .
C(20) C(15) H(12) 121.4(13) no . . .
C(17) C(16) H(11) 116.0(16) no . . .
C(21) C(16) H(11) 123.9(15) no . . .
C(4) C(17) H(13) 118.3(19) no . . .
C(16) C(17) H(13) 120.2(19) no . . .
C(8) C(18) H(6) 120(2) no . . .
C(23) C(18) H(6) 119(2) no . . .
C(8) C(19) H(8) 120(2) no . . .
C(22) C(19) H(8) 120(2) no . . .
C(15) C(20) H(9) 118(2) no . . .
C(21) C(20) H(9) 121(2) no . . .
C(16) C(21) H(10) 119.8(14) no . . .
C(20) C(21) H(10) 120.3(14) no . . .
C(19) C(22) H(7) 119(2) no . . .
C(24) C(22) H(7) 121(2) no . . .
C(18) C(23) H(5) 118(2) no . . .
C(24) C(23) H(5) 121(2) no . . .
C(22) C(24) H(4) 119.0(16) no . . .
C(23) C(24) H(4) 121.1(17) no . . .

loop_
_geom_bond_atom_site_label_1
_geom_bond_atom_site_label_2
_geom_bond_distance
_geom_bond_publ_flag
_geom_bond_site_symmetry_1
_geom_bond_site_symmetry_2
Br(1) C(1) 1.901(3) yes . .
N(2) C(6) 1.281(3) yes . .
N(2) C(12) 1.413(4) yes . .
C(1) C(9) 1.390(4) yes . .
C(1) C(11) 1.362(4) yes . .
C(4) C(5) 1.474(3) yes . .
C(4) C(15) 1.402(2) yes . .
C(4) C(17) 1.389(4) yes . .
C(5) C(7) 1.337(3) yes . .
C(5) C(14) 1.508(4) yes . .
C(6) C(7) 1.479(3) yes . .
C(6) C(8) 1.491(4) yes . .
C(8) C(18) 1.384(4) yes . .
C(8) C(19) 1.385(3) yes . .
C(9) C(10) 1.394(5) yes . .
C(10) C(12) 1.379(4) yes . .
C(11) C(13) 1.389(5) yes . .
C(12) C(13) 1.401(4) yes . .
C(15) C(20) 1.382(4) yes . .
C(16) C(17) 1.377(4) yes . .
C(16) C(21) 1.380(3) yes . .
C(18) C(23) 1.386(6) yes . .
C(19) C(22) 1.379(5) yes . .
C(20) C(21) 1.362(5) yes . .
C(22) C(24) 1.377(5) yes . .
C(23) C(24) 1.357(4) yes . .
C(7) H(18) 0.89(2) no . .
C(9) H(16) 0.93(3) no . .
C(10) H(15) 0.98(3) no . .
C(11) H(17) 0.93(3) no . .
C(13) H(14) 0.92(3) no . .
C(14) H(1) 0.950 no . .
C(14) H(2) 0.950 no . .
C(14) H(3) 0.950 no . .
C(15) H(12) 0.88(2) no . .
C(16) H(11) 0.91(3) no . .
C(17) H(13) 0.926(18) no . .
C(18) H(6) 0.88(2) no . .
C(19) H(8) 0.95(3) no . .
C(20) H(9) 0.931(18) no . .
C(21) H(10) 0.89(2) no . .
C(22) H(7) 0.90(2) no . .
C(23) H(5) 0.86(3) no . .
C(24) H(4) 0.93(3) no . .

loop_
_geom_contact_atom_site_label_1
_geom_contact_atom_site_label_2
_geom_contact_distance
_geom_contact_publ_flag
_geom_contact_site_symmetry_1
_geom_contact_site_symmetry_2
Br(1) C(4) 3.600(3) ? . 1_655
Br(1) C(9) 2.845(3) ? . .
Br(1) C(11) 2.830(3) ? . .
Br(1) C(17) 3.447(3) ? . 1_655
N(2) C(5) 3.204(2) ? . .
N(2) C(7) 2.460(3) ? . .
N(2) C(8) 2.369(4) ? . .
N(2) C(10) 2.460(4) ? . .
N(2) C(13) 2.399(4) ? . .
N(2) C(14) 3.273(2) ? . .
N(2) C(19) 2.781(4) ? . .
N(2) C(21) 3.567(3) ? . 1_656
C(1) C(10) 2.394(4) ? . .
C(1) C(12) 2.765(4) ? . .
C(1) C(13) 2.373(4) ? . .
C(4) Br(1) 3.600(3) ? . 1_455
C(4) C(7) 2.435(3) ? . .
C(4) C(14) 2.561(4) ? . .
C(4) C(16) 2.413(4) ? . .
C(4) C(20) 2.420(3) ? . .
C(4) C(21) 2.795(4) ? . .
C(5) N(2) 3.204(2) ? . .
C(5) C(6) 2.525(3) ? . .
C(5) C(10) 3.420(3) ? . .
C(5) C(12) 3.264(3) ? . .
C(5) C(15) 2.512(3) ? . .
C(5) C(17) 2.494(4) ? . .
C(6) C(5) 2.525(3) ? . .
C(6) C(10) 3.035(4) ? . .
C(6) C(12) 2.369(4) ? . .
C(6) C(13) 3.482(4) ? . .
C(6) C(14) 3.029(3) ? . .
C(6) C(18) 2.508(5) ? . .
C(6) C(19) 2.496(4) ? . .
C(7) N(2) 2.460(3) ? . .
C(7) C(4) 2.435(3) ? . .
C(7) C(8) 2.531(4) ? . .
C(7) C(10) 3.099(4) ? . .
C(7) C(12) 2.921(4) ? . .
C(7) C(14) 2.485(4) ? . .
C(7) C(17) 2.946(4) ? . .
C(7) C(18) 2.888(5) ? . .
C(8) N(2) 2.369(4) ? . .
C(8) C(7) 2.531(4) ? . .
C(8) C(22) 2.402(4) ? . .
C(8) C(23) 2.406(5) ? . .
C(8) C(24) 2.777(5) ? . .
C(9) Br(1) 2.845(3) ? . .
C(9) C(9) 3.483(2) ? . 2_666
C(9) C(11) 2.404(4) ? . .
C(9) C(12) 2.410(4) ? . .
C(9) C(13) 2.772(4) ? . .
C(10) N(2) 2.460(4) ? . .
C(10) C(1) 2.394(4) ? . .
C(10) C(5) 3.420(3) ? . .
C(10) C(6) 3.035(4) ? . .
C(10) C(7) 3.099(4) ? . .
C(10) C(11) 2.776(5) ? . .
C(10) C(13) 2.397(4) ? . .
C(11) Br(1) 2.830(3) ? . .
C(11) C(9) 2.404(4) ? . .
C(11) C(10) 2.776(5) ? . .
C(11) C(12) 2.421(5) ? . .
C(12) C(1) 2.765(4) ? . .
C(12) C(5) 3.264(3) ? . .
C(12) C(6) 2.369(4) ? . .
C(12) C(7) 2.921(4) ? . .
C(12) C(9) 2.410(4) ? . .
C(12) C(11) 2.421(5) ? . .
C(12) C(14) 3.161(2) ? . .
C(13) N(2) 2.399(4) ? . .
C(13) C(1) 2.373(4) ? . .
C(13) C(6) 3.482(4) ? . .
C(13) C(9) 2.772(4) ? . .
C(13) C(10) 2.397(4) ? . .
C(13) C(14) 3.471(3) ? . .
C(14) N(2) 3.273(2) ? . .
C(14) C(4) 2.561(4) ? . .
C(14) C(6) 3.029(3) ? . .
C(14) C(7) 2.485(4) ? . .
C(14) C(12) 3.161(2) ? . .
C(14) C(13) 3.471(3) ? . .
C(14) C(15) 3.030(4) ? . .
C(15) C(5) 2.512(3) ? . .
C(15) C(14) 3.030(4) ? . .
C(15) C(15) 3.578(4) ? . 2_455
C(15) C(16) 2.752(4) ? . .
C(15) C(17) 2.383(3) ? . .
C(15) C(21) 2.386(5) ? . .
C(16) C(4) 2.413(4) ? . .
C(16) C(15) 2.752(4) ? . .
C(16) C(20) 2.370(3) ? . .
C(17) Br(1) 3.447(3) ? . 1_455
C(17) C(5) 2.494(4) ? . .
C(17) C(7) 2.946(4) ? . .
C(17) C(15) 2.383(3) ? . .
C(17) C(20) 2.744(2) ? . .
C(17) C(21) 2.389(3) ? . .
C(18) C(6) 2.508(5) ? . .
C(18) C(7) 2.888(5) ? . .
C(18) C(19) 2.377(4) ? . .
C(18) C(22) 2.745(4) ? . .
C(18) C(24) 2.380(5) ? . .
C(19) N(2) 2.781(4) ? . .
C(19) C(6) 2.496(4) ? . .
C(19) C(18) 2.377(4) ? . .
C(19) C(23) 2.746(5) ? . .
C(19) C(24) 2.388(6) ? . .
C(20) C(4) 2.420(3) ? . .
C(20) C(16) 2.370(3) ? . .
C(20) C(17) 2.744(2) ? . .
C(21) N(2) 3.567(3) ? . 1_454
C(21) C(4) 2.795(4) ? . .
C(21) C(15) 2.386(5) ? . .
C(21) C(17) 2.389(3) ? . .
C(22) C(8) 2.402(4) ? . .
C(22) C(18) 2.745(4) ? . .
C(22) C(23) 2.367(4) ? . .
C(23) C(8) 2.406(5) ? . .
C(23) C(19) 2.746(5) ? . .
C(23) C(22) 2.367(4) ? . .
C(24) C(8) 2.777(5) ? . .
C(24) C(18) 2.380(5) ? . .
C(24) C(19) 2.388(6) ? . .
Br(1) H(1) 3.378 ? . 2_555
Br(1) H(6) 3.30(2) ? . 1_655
Br(1) H(7) 3.52(2) ? . 1_554
Br(1) H(10) 3.48(2) ? . 2_565
Br(1) H(11) 3.16(3) ? . 2_565
Br(1) H(12) 3.40(2) ? . 2_555
Br(1) H(15) 3.526(18) ? . 2_666
Br(1) H(16) 2.94(3) ? . .
Br(1) H(17) 2.93(3) ? . .
Br(1) H(18) 3.40(2) ? . 1_655
N(2) H(2) 2.594 ? . .
N(2) H(8) 2.47(3) ? . .
N(2) H(10) 2.75(2) ? . 1_656
N(2) H(14) 2.55(3) ? . .
N(2) H(15) 2.68(3) ? . .
N(2) H(18) 3.06(2) ? . .
C(1) H(7) 3.43(2) ? . 1_554
C(1) H(14) 3.20(3) ? . .
C(1) H(15) 3.27(3) ? . .
C(1) H(16) 2.05(3) ? . .
C(1) H(17) 2.02(3) ? . .
C(4) H(1) 2.976 ? . .
C(4) H(2) 3.299 ? . .
C(4) H(3) 2.613 ? . .
C(4) H(4) 2.94(3) ? . 1_554
C(4) H(9) 3.25(2) ? . .
C(4) H(11) 3.20(3) ? . .
C(4) H(12) 1.98(2) ? . .
C(4) H(12) 3.42(3) ? . 2_455
C(4) H(13) 2.00(2) ? . .
C(4) H(18) 2.56(2) ? . .
C(5) H(1) 2.032 ? . .
C(5) H(2) 2.035 ? . .
C(5) H(3) 2.031 ? . .
C(5) H(6) 3.41(3) ? . .
C(5) H(9) 3.54(3) ? . 2_455
C(5) H(12) 2.634(18) ? . .
C(5) H(12) 3.43(2) ? . 2_455
C(5) H(13) 2.63(3) ? . .
C(5) H(15) 3.335(19) ? . .
C(5) H(18) 1.94(2) ? . .
C(6) H(1) 3.337 ? . .
C(6) H(2) 2.693 ? . .
C(6) H(6) 2.65(3) ? . .
C(6) H(8) 2.65(2) ? . .
C(6) H(15) 2.90(3) ? . .
C(6) H(18) 2.00(2) ? . .
C(7) H(1) 2.908 ? . .
C(7) H(2) 2.596 ? . .
C(7) H(3) 3.200 ? . .
C(7) H(6) 2.55(3) ? . .
C(7) H(13) 2.71(3) ? . .
C(7) H(15) 2.78(2) ? . .
C(8) H(5) 3.17(3) ? . .
C(8) H(6) 1.98(2) ? . .
C(8) H(7) 3.20(3) ? . .
C(8) H(8) 2.04(2) ? . .
C(8) H(9) 3.453(19) ? . 2_455
C(8) H(13) 3.16(2) ? . 2_566
C(8) H(14) 3.47(2) ? . 2_556
C(8) H(18) 2.73(2) ? . .
C(9) H(5) 3.59(3) ? . 2_566
C(9) H(7) 3.51(2) ? . 1_554
C(9) H(15) 2.05(3) ? . .
C(9) H(17) 3.25(3) ? . .
C(10) H(2) 3.201 ? . .
C(10) H(14) 3.23(2) ? . .
C(10) H(16) 2.02(3) ? . .
C(10) H(18) 3.48(2) ? . .
C(11) H(2) 3.431 ? . .
C(11) H(3) 3.375 ? . 2_555
C(11) H(5) 3.14(2) ? . 1_655
C(11) H(6) 3.36(2) ? . 1_655
C(11) H(12) 3.56(3) ? . 2_555
C(11) H(14) 2.01(3) ? . .
C(11) H(16) 3.25(3) ? . .
C(12) H(2) 2.403 ? . .
C(12) H(10) 3.04(2) ? . 1_656
C(12) H(14) 2.03(3) ? . .
C(12) H(15) 2.05(2) ? . .
C(12) H(16) 3.24(3) ? . .
C(12) H(17) 3.25(3) ? . .
C(12) H(18) 3.55(2) ? . .
C(13) H(2) 2.572 ? . .
C(13) H(5) 3.39(2) ? . 1_655
C(13) H(9) 3.56(3) ? . 1_656
C(13) H(10) 3.19(2) ? . 1_656
C(13) H(15) 3.29(2) ? . .
C(13) H(17) 2.01(3) ? . .
C(14) H(7) 3.29(3) ? . 2_556
C(14) H(8) 3.47(3) ? . 2_556
C(14) H(9) 3.42(3) ? . 2_455
C(14) H(12) 2.73(2) ? . .
C(14) H(14) 3.57(2) ? . .
C(14) H(18) 3.29(2) ? . .
C(15) H(1) 3.148 ? . .
C(15) H(1) 3.139 ? . 2_455
C(15) H(3) 2.836 ? . .
C(15) H(4) 3.04(3) ? . 1_554
C(15) H(9) 2.00(2) ? . .
C(15) H(10) 3.19(3) ? . .
C(15) H(12) 3.08(3) ? . 2_455
C(15) H(13) 3.22(2) ? . .
C(15) H(17) 3.21(3) ? . 2_555
C(16) H(4) 3.24(3) ? . 1_554
C(16) H(7) 3.59(2) ? . 2_566
C(16) H(8) 3.55(2) ? . 2_566
C(16) H(9) 3.22(2) ? . .
C(16) H(10) 1.98(2) ? . .
C(16) H(13) 2.01(2) ? . .
C(16) H(16) 3.33(3) ? . 2_565
C(17) H(4) 3.01(3) ? . 1_554
C(17) H(10) 3.19(2) ? . .
C(17) H(11) 1.95(3) ? . .
C(17) H(12) 3.17(2) ? . .
C(17) H(18) 2.69(2) ? . .
C(18) H(4) 3.22(3) ? . .
C(18) H(5) 1.95(4) ? . .
C(18) H(8) 3.24(2) ? . .
C(18) H(9) 3.11(2) ? . 2_455
C(18) H(13) 3.585(19) ? . 2_566
C(18) H(14) 3.38(2) ? . 2_556
C(18) H(15) 3.10(2) ? . 2_566
C(18) H(17) 3.48(2) ? . 1_455
C(18) H(18) 2.82(3) ? . .
C(19) H(1) 3.396 ? . 2_556
C(19) H(2) 3.332 ? . 2_556
C(19) H(4) 3.22(3) ? . .
C(19) H(6) 3.18(2) ? . .
C(19) H(7) 1.98(3) ? . .
C(19) H(11) 3.03(2) ? . 2_566
C(19) H(13) 3.00(2) ? . 2_566
C(19) H(14) 3.34(2) ? . 2_556
C(20) H(1) 2.865 ? . 2_455
C(20) H(4) 3.25(3) ? . 1_554
C(20) H(5) 3.44(4) ? . 1_554
C(20) H(8) 3.55(3) ? . 1_454
C(20) H(10) 1.97(3) ? . .
C(20) H(11) 3.21(2) ? . .
C(20) H(12) 1.99(3) ? . .
C(20) H(14) 3.52(2) ? . 1_454
C(21) H(1) 3.570 ? . 2_455
C(21) H(4) 3.36(3) ? . 1_554
C(21) H(5) 3.28(4) ? . 1_554
C(21) H(8) 3.21(3) ? . 1_454
C(21) H(9) 2.01(2) ? . .
C(21) H(11) 2.03(2) ? . .
C(21) H(12) 3.19(3) ? . .
C(21) H(13) 3.22(2) ? . .
C(21) H(16) 3.37(3) ? . 2_565
C(22) H(1) 3.518 ? . 2_556
C(22) H(2) 3.242 ? . 2_556
C(22) H(4) 2.00(3) ? . .
C(22) H(5) 3.15(3) ? . .
C(22) H(8) 2.03(3) ? . .
C(22) H(11) 2.99(2) ? . 2_566
C(22) H(13) 3.28(2) ? . 2_566
C(22) H(14) 3.173(19) ? . 2_556
C(23) H(4) 2.00(3) ? . .
C(23) H(6) 1.97(3) ? . .
C(23) H(7) 3.19(2) ? . .
C(23) H(14) 3.21(2) ? . 2_556
C(23) H(15) 3.39(2) ? . 2_566
C(23) H(16) 3.29(3) ? . 2_566
C(23) H(17) 3.52(2) ? . 1_455
C(24) H(5) 1.95(2) ? . .
C(24) H(6) 3.17(3) ? . .
C(24) H(7) 2.00(2) ? . .
C(24) H(8) 3.25(3) ? . .
C(24) H(14) 3.12(2) ? . 2_556
C(24) H(17) 3.42(2) ? . 2_556
H(1) Br(1) 3.378 ? . 2_555
H(1) C(4) 2.976 ? . .
H(1) C(5) 2.032 ? . .
H(1) C(6) 3.337 ? . .
H(1) C(7) 2.908 ? . .
H(1) C(15) 3.148 ? . .
H(1) C(15) 3.139 ? . 2_455
H(1) C(19) 3.396 ? . 2_556
H(1) C(20) 2.865 ? . 2_455
H(1) C(21) 3.570 ? . 2_455
H(1) C(22) 3.518 ? . 2_556
H(1) H(2) 1.551 ? . .
H(1) H(3) 1.551 ? . .
H(1) H(7) 3.110 ? . 2_556
H(1) H(8) 2.878 ? . 2_556
H(1) H(9) 2.686 ? . 2_455
H(1) H(12) 2.639 ? . .
H(1) H(12) 3.208 ? . 2_455
H(2) N(2) 2.594 ? . .
H(2) C(4) 3.299 ? . .
H(2) C(5) 2.035 ? . .
H(2) C(6) 2.693 ? . .
H(2) C(7) 2.596 ? . .
H(2) C(10) 3.201 ? . .
H(2) C(11) 3.431 ? . .
H(2) C(12) 2.403 ? . .
H(2) C(13) 2.572 ? . .
H(2) C(19) 3.332 ? . 2_556
H(2) C(22) 3.242 ? . 2_556
H(2) H(1) 1.551 ? . .
H(2) H(3) 1.551 ? . .
H(2) H(7) 3.038 ? . 2_556
H(2) H(8) 3.216 ? . 2_556
H(2) H(14) 2.631 ? . .
H(2) H(18) 3.473 ? . .
H(3) C(4) 2.613 ? . .
H(3) C(5) 2.031 ? . .
H(3) C(7) 3.200 ? . .
H(3) C(11) 3.375 ? . 2_555
H(3) C(15) 2.836 ? . .
H(3) H(1) 1.551 ? . .
H(3) H(2) 1.551 ? . .
H(3) H(4) 3.278 ? . 1_554
H(3) H(7) 3.158 ? . 2_556
H(3) H(12) 2.510 ? . .
H(3) H(17) 3.039 ? . 2_555
H(4) C(4) 2.94(3) ? . 1_556
H(4) C(15) 3.04(3) ? . 1_556
H(4) C(16) 3.24(3) ? . 1_556
H(4) C(17) 3.01(3) ? . 1_556
H(4) C(18) 3.22(3) ? . .
H(4) C(19) 3.22(3) ? . .
H(4) C(20) 3.25(3) ? . 1_556
H(4) C(21) 3.36(3) ? . 1_556
H(4) C(22) 2.00(3) ? . .
H(4) C(23) 2.00(3) ? . .
H(4) H(3) 3.278 ? . 1_556
H(4) H(5) 2.28(4) ? . .
H(4) H(7) 2.29(4) ? . .
H(4) H(12) 3.44(4) ? . 1_556
H(4) H(13) 3.42(4) ? . 1_556
H(4) H(14) 3.54(3) ? . 2_556
H(4) H(17) 3.23(3) ? . 2_556
H(5) C(8) 3.17(3) ? . .
H(5) C(9) 3.59(3) ? . 2_566
H(5) C(11) 3.14(2) ? . 1_455
H(5) C(13) 3.39(2) ? . 1_455
H(5) C(18) 1.95(4) ? . .
H(5) C(20) 3.44(4) ? . 1_556
H(5) C(21) 3.28(4) ? . 1_556
H(5) C(22) 3.15(3) ? . .
H(5) C(24) 1.95(2) ? . .
H(5) H(4) 2.28(4) ? . .
H(5) H(6) 2.23(5) ? . .
H(5) H(10) 3.40(5) ? . 1_556
H(5) H(14) 3.43(3) ? . 1_455
H(5) H(15) 3.35(4) ? . 2_566
H(5) H(16) 2.82(4) ? . 2_566
H(5) H(17) 2.99(3) ? . 1_455
H(6) Br(1) 3.30(2) ? . 1_455
H(6) C(5) 3.41(3) ? . .
H(6) C(6) 2.65(3) ? . .
H(6) C(7) 2.55(3) ? . .
H(6) C(8) 1.98(2) ? . .
H(6) C(11) 3.36(2) ? . 1_455
H(6) C(19) 3.18(2) ? . .
H(6) C(23) 1.97(3) ? . .
H(6) C(24) 3.17(3) ? . .
H(6) H(5) 2.23(5) ? . .
H(6) H(9) 2.91(3) ? . 2_455
H(6) H(12) 3.41(2) ? . 2_455
H(6) H(15) 2.91(3) ? . 2_566
H(6) H(17) 2.91(3) ? . 1_455
H(6) H(18) 2.37(4) ? . .
H(7) Br(1) 3.52(2) ? . 1_556
H(7) C(1) 3.43(2) ? . 1_556
H(7) C(8) 3.20(3) ? . .
H(7) C(9) 3.51(2) ? . 1_556
H(7) C(14) 3.29(3) ? . 2_556
H(7) C(16) 3.59(2) ? . 2_566
H(7) C(19) 1.98(3) ? . .
H(7) C(23) 3.19(2) ? . .
H(7) C(24) 2.00(2) ? . .
H(7) H(1) 3.110 ? . 2_556
H(7) H(2) 3.038 ? . 2_556
H(7) H(3) 3.158 ? . 2_556
H(7) H(4) 2.29(4) ? . .
H(7) H(8) 2.28(5) ? . .
H(7) H(11) 2.79(3) ? . 2_566
H(7) H(14) 3.57(2) ? . 2_556
H(7) H(16) 3.44(3) ? . 1_556
H(8) N(2) 2.47(3) ? . .
H(8) C(6) 2.65(2) ? . .
H(8) C(8) 2.04(2) ? . .
H(8) C(14) 3.47(3) ? . 2_556
H(8) C(16) 3.55(2) ? . 2_566
H(8) C(18) 3.24(2) ? . .
H(8) C(20) 3.55(3) ? . 1_656
H(8) C(21) 3.21(3) ? . 1_656
H(8) C(22) 2.03(3) ? . .
H(8) C(24) 3.25(3) ? . .
H(8) H(1) 2.878 ? . 2_556
H(8) H(2) 3.216 ? . 2_556
H(8) H(7) 2.28(5) ? . .
H(8) H(9) 3.43(5) ? . 1_656
H(8) H(10) 2.77(4) ? . 1_656
H(8) H(11) 2.84(3) ? . 2_566
H(8) H(13) 3.25(4) ? . 2_566
H(9) C(4) 3.25(2) ? . .
H(9) C(5) 3.54(3) ? . 2_455
H(9) C(8) 3.453(19) ? . 2_455
H(9) C(13) 3.56(3) ? . 1_454
H(9) C(14) 3.42(3) ? . 2_455
H(9) C(15) 2.00(2) ? . .
H(9) C(16) 3.22(2) ? . .
H(9) C(18) 3.11(2) ? . 2_455
H(9) C(21) 2.01(2) ? . .
H(9) H(1) 2.686 ? . 2_455
H(9) H(6) 2.91(3) ? . 2_455
H(9) H(8) 3.43(5) ? . 1_454
H(9) H(10) 2.29(4) ? . .
H(9) H(12) 2.28(4) ? . .
H(9) H(14) 2.93(4) ? . 1_454
H(9) H(17) 3.52(4) ? . 2_555
H(10) Br(1) 3.48(2) ? . 2_565
H(10) N(2) 2.75(2) ? . 1_454
H(10) C(12) 3.04(2) ? . 1_454
H(10) C(13) 3.19(2) ? . 1_454
H(10) C(15) 3.19(3) ? . .
H(10) C(16) 1.98(2) ? . .
H(10) C(17) 3.19(2) ? . .
H(10) C(20) 1.97(3) ? . .
H(10) H(5) 3.40(5) ? . 1_554
H(10) H(8) 2.77(4) ? . 1_454
H(10) H(9) 2.29(4) ? . .
H(10) H(11) 2.33(2) ? . .
H(10) H(14) 3.16(3) ? . 1_454
H(10) H(16) 3.10(4) ? . 2_565
H(11) Br(1) 3.16(3) ? . 2_565
H(11) C(4) 3.20(3) ? . .
H(11) C(17) 1.95(3) ? . .
H(11) C(19) 3.03(2) ? . 2_566
H(11) C(20) 3.21(2) ? . .
H(11) C(21) 2.03(2) ? . .
H(11) C(22) 2.99(2) ? . 2_566
H(11) H(7) 2.79(3) ? . 2_566
H(11) H(8) 2.84(3) ? . 2_566
H(11) H(10) 2.33(2) ? . .
H(11) H(13) 2.24(4) ? . .
H(11) H(16) 3.00(5) ? . 2_565
H(12) Br(1) 3.40(2) ? . 2_555
H(12) C(4) 1.98(2) ? . .
H(12) C(4) 3.42(3) ? . 2_455
H(12) C(5) 2.634(18) ? . .
H(12) C(5) 3.43(2) ? . 2_455
H(12) C(11) 3.56(3) ? . 2_555
H(12) C(14) 2.73(2) ? . .
H(12) C(15) 3.08(3) ? . 2_455
H(12) C(17) 3.17(2) ? . .
H(12) C(20) 1.99(3) ? . .
H(12) C(21) 3.19(3) ? . .
H(12) H(1) 2.639 ? . .
H(12) H(1) 3.208 ? . 2_455
H(12) H(3) 2.510 ? . .
H(12) H(4) 3.44(4) ? . 1_554
H(12) H(6) 3.41(2) ? . 2_455
H(12) H(9) 2.28(4) ? . .
H(12) H(12) 2.79(5) ? . 2_455
H(12) H(17) 2.77(4) ? . 2_555
H(13) C(4) 2.00(2) ? . .
H(13) C(5) 2.63(3) ? . .
H(13) C(7) 2.71(3) ? . .
H(13) C(8) 3.16(2) ? . 2_566
H(13) C(15) 3.22(2) ? . .
H(13) C(16) 2.01(2) ? . .
H(13) C(18) 3.585(18) ? . 2_566
H(13) C(19) 3.00(2) ? . 2_566
H(13) C(21) 3.22(2) ? . .
H(13) C(22) 3.28(2) ? . 2_566
H(13) H(4) 3.42(4) ? . 1_554
H(13) H(8) 3.25(4) ? . 2_566
H(13) H(11) 2.24(4) ? . .
H(13) H(15) 3.21(3) ? . .
H(13) H(18) 2.33(4) ? . .
H(14) N(2) 2.55(3) ? . .
H(14) C(1) 3.20(3) ? . .
H(14) C(8) 3.47(2) ? . 2_556
H(14) C(10) 3.23(2) ? . .
H(14) C(11) 2.01(3) ? . .
H(14) C(12) 2.03(3) ? . .
H(14) C(14) 3.57(2) ? . .
H(14) C(18) 3.38(2) ? . 2_556
H(14) C(19) 3.34(2) ? . 2_556
H(14) C(20) 3.52(2) ? . 1_656
H(14) C(22) 3.17(2) ? . 2_556
H(14) C(23) 3.21(2) ? . 2_556
H(14) C(24) 3.12(2) ? . 2_556
H(14) H(2) 2.631 ? . .
H(14) H(4) 3.54(3) ? . 2_556
H(14) H(5) 3.43(3) ? . 1_655
H(14) H(7) 3.57(2) ? . 2_556
H(14) H(9) 2.93(4) ? . 1_656
H(14) H(10) 3.16(3) ? . 1_656
H(14) H(17) 2.28(5) ? . .
H(15) Br(1) 3.526(18) ? . 2_666
H(15) N(2) 2.68(3) ? . .
H(15) C(1) 3.27(3) ? . .
H(15) C(5) 3.335(19) ? . .
H(15) C(6) 2.90(3) ? . .
H(15) C(7) 2.78(2) ? . .
H(15) C(9) 2.05(3) ? . .
H(15) C(12) 2.05(2) ? . .
H(15) C(13) 3.29(2) ? . .
H(15) C(18) 3.10(2) ? . 2_566
H(15) C(23) 3.39(2) ? . 2_566
H(15) H(5) 3.35(4) ? . 2_566
H(15) H(6) 2.91(3) ? . 2_566
H(15) H(13) 3.21(3) ? . .
H(15) H(16) 2.31(5) ? . .
H(15) H(18) 2.92(3) ? . .
H(15) H(18) 3.31(4) ? . 2_566
H(16) Br(1) 2.94(3) ? . .
H(16) C(1) 2.05(3) ? . .
H(16) C(10) 2.02(3) ? . .
H(16) C(11) 3.25(3) ? . .
H(16) C(12) 3.24(3) ? . .
H(16) C(16) 3.33(3) ? . 2_565
H(16) C(21) 3.37(3) ? . 2_565
H(16) C(23) 3.29(3) ? . 2_566
H(16) H(5) 2.82(4) ? . 2_566
H(16) H(7) 3.44(3) ? . 1_554
H(16) H(10) 3.10(4) ? . 2_565
H(16) H(11) 3.00(5) ? . 2_565
H(16) H(15) 2.31(5) ? . .
H(17) Br(1) 2.93(3) ? . .
H(17) C(1) 2.02(3) ? . .
H(17) C(9) 3.25(3) ? . .
H(17) C(12) 3.25(3) ? . .
H(17) C(13) 2.01(3) ? . .
H(17) C(15) 3.21(3) ? . 2_555
H(17) C(18) 3.48(2) ? . 1_655
H(17) C(23) 3.52(2) ? . 1_655
H(17) C(24) 3.42(2) ? . 2_556
H(17) H(3) 3.039 ? . 2_555
H(17) H(4) 3.23(3) ? . 2_556
H(17) H(5) 2.99(3) ? . 1_655
H(17) H(6) 2.91(3) ? . 1_655
H(17) H(9) 3.52(4) ? . 2_555
H(17) H(12) 2.77(4) ? . 2_555
H(17) H(14) 2.28(5) ? . .
H(18) Br(1) 3.40(2) ? . 1_455
H(18) N(2) 3.06(2) ? . .
H(18) C(4) 2.56(2) ? . .
H(18) C(5) 1.94(2) ? . .
H(18) C(6) 2.00(2) ? . .
H(18) C(8) 2.73(2) ? . .
H(18) C(10) 3.48(2) ? . .
H(18) C(12) 3.55(2) ? . .
H(18) C(14) 3.29(2) ? . .
H(18) C(17) 2.69(2) ? . .
H(18) C(18) 2.82(3) ? . .
H(18) H(2) 3.473 ? . .
H(18) H(6) 2.37(4) ? . .
H(18) H(13) 2.33(4) ? . .
H(18) H(15) 2.92(3) ? . .
H(18) H(15) 3.31(4) ? . 2_566
H(18) H(18) 3.25(2) ? . 2_566

loop_
_geom_torsion_atom_site_label_1
_geom_torsion_atom_site_label_2
_geom_torsion_atom_site_label_3
_geom_torsion_atom_site_label_4
_geom_torsion
_geom_torsion_publ_flag
_geom_torsion_site_symmetry_1
_geom_torsion_site_symmetry_2
_geom_torsion_site_symmetry_3
_geom_torsion_site_symmetry_4
C(6) N(2) C(12) C(10) 51.9(2) ? . . . .
C(6) N(2) C(12) C(13) -134.1(2) ? . . . .
C(12) N(2) C(6) C(7) 6.1(3) ? . . . .
C(12) N(2) C(6) C(8) -173.43(19) ? . . . .
Br(1) C(1) C(9) C(10) -177.91(14) ? . . . .
Br(1) C(1) C(11) C(13) 176.64(14) ? . . . .
C(9) C(1) C(11) C(13) -1.4(2) ? . . . .
C(11) C(1) C(9) C(10) 0.1(2) ? . . . .
C(5) C(4) C(15) C(20) 176.7(3) ? . . . .
C(15) C(4) C(5) C(7) -143.7(3) ? . . . .
C(15) C(4) C(5) C(14) 35.9(4) ? . . . .
C(5) C(4) C(17) C(16) -176.7(3) ? . . . .
C(17) C(4) C(5) C(7) 35.1(4) ? . . . .
C(17) C(4) C(5) C(14) -145.2(3) ? . . . .
C(15) C(4) C(17) C(16) 2.2(5) ? . . . .
C(17) C(4) C(15) C(20) -2.2(5) ? . . . .
C(4) C(5) C(7) C(6) -179.5(2) ? . . . .
C(14) C(5) C(7) C(6) 0.9(4) ? . . . .
N(2) C(6) C(7) C(5) 57.4(4) ? . . . .
N(2) C(6) C(8) C(18) -173.8(2) ? . . . .
N(2) C(6) C(8) C(19) 7.0(3) ? . . . .
C(7) C(6) C(8) C(18) 6.6(3) ? . . . .
C(7) C(6) C(8) C(19) -172.6(2) ? . . . .
C(8) C(6) C(7) C(5) -123.1(3) ? . . . .
C(6) C(8) C(18) C(23) -178.5(2) ? . . . .
C(6) C(8) C(19) C(22) 178.5(2) ? . . . .
C(18) C(8) C(19) C(22) -0.8(3) ? . . . .
C(19) C(8) C(18) C(23) 0.7(3) ? . . . .
C(1) C(9) C(10) C(12) 0.1(2) ? . . . .
C(9) C(10) C(12) N(2) 174.78(17) ? . . . .
C(9) C(10) C(12) C(13) 0.9(2) ? . . . .
C(1) C(11) C(13) C(12) 2.4(2) ? . . . .
N(2) C(12) C(13) C(11) -176.45(16) ? . . . .
C(10) C(12) C(13) C(11) -2.2(2) ? . . . .
C(4) C(15) C(20) C(21) 0.6(6) ? . . . .
C(17) C(16) C(21) C(20) -0.9(6) ? . . . .
C(21) C(16) C(17) C(4) -0.7(6) ? . . . .
C(8) C(18) C(23) C(24) 0.1(3) ? . . . .
C(8) C(19) C(22) C(24) -0.0(4) ? . . . .
C(15) C(20) C(21) C(16) 0.9(6) ? . . . .
C(19) C(22) C(24) C(23) 0.9(4) ? . . . .
C(18) C(23) C(24) C(22) -0.9(4) ? . . . .
